data_4516817
loop_
_publ_author_name
'Zhang, Wei'
'Gan, Shiyu'
'Vezzoli, Andrea'
'Davidson, Ross J.'
'Milan, David C.'
'Luzyanin, Konstantin V.'
'Higgins, Simon J.'
'Nichols, Richard J.'
'Beeby, Andrew'
'Low, Paul J.'
'Li, Buyi'
'Niu, Li'

_publ_section_title
;
 Single-Molecule Conductance of Viologen-Cucurbit[8]uril Host-Guest
 Complexes.
;
_journal_issue 5
_journal_name_full 'ACS nano'
_journal_page_first 5212
_journal_page_last 5220
_journal_paper_doi 10.1021/acsnano.6b00786
_journal_volume 10
_journal_year 2016
_chemical_absolute_configuration ad
_chemical_formula_moiety '2(Cl), C24 H22 N2 S2, 0.75(C H4 O), 2(H2 O)'
_chemical_formula_sum 'C24.75 H29 Cl2 N2 O2.75 S2'
_chemical_formula_weight 533.52
_space_group_crystal_system monoclinic
_space_group_IT_number 6
_space_group_name_Hall 'P -2y'
_space_group_name_H-M_alt 'P 1 m 1'
_atom_sites_solution_hydrogens difmap
_atom_sites_solution_primary iterative
_atom_sites_solution_secondary difmap
_audit_creation_date 2015-06-15
_audit_creation_method
;
Olex2 1.2-beta
(compiled 2015.01.26 svn.r3150 for OlexSys, GUI svn.r4998)
;
_cell_angle_alpha 90.00
_cell_angle_beta 90.612(2)
_cell_angle_gamma 90.00
_cell_formula_units_Z 2
_cell_length_a 7.7704(5)
_cell_length_b 16.1957(10)
_cell_length_c 10.2976(6)
_cell_measurement_reflns_used 9873
_cell_measurement_temperature 120.0
_cell_measurement_theta_max 31.03
_cell_measurement_theta_min 2.52
_cell_volume 1295.85(14)
_computing_cell_refinement 'SAINT v8.34A (Bruker, 2013)'
_computing_data_collection 'APEX2 v.2013.4_1 (Bruker, 2013)'
_computing_data_reduction 'SAINT v8.34A (Bruker, 2013)'
_computing_molecular_graphics 'Olex2 (Dolomanov et al., 2009)'
_computing_publication_material 'Olex2 (Dolomanov et al., 2009)'
_computing_structure_refinement 'XL (Sheldrick, 2008)'
_computing_structure_solution
;
Superflip (Palatinus & Chapuis, 2007;Palatinus & van der Lee, 2008;
Palatinus et al., 2012)
;
_diffrn_ambient_temperature 120.0
_diffrn_detector 'Bruker PHOTON 100 CMOS'
_diffrn_detector_type 'CMOS sensor'
_diffrn_measured_fraction_theta_full 0.998
_diffrn_measured_fraction_theta_max 0.998
_diffrn_measurement_device 'Bruker D8 Venture'
_diffrn_measurement_device_type '3-circle diffractometer'
_diffrn_measurement_method '\f and \w scans'
_diffrn_radiation_monochromator 'focusing mirrors'
_diffrn_radiation_probe x-ray
_diffrn_radiation_type MoK\a
_diffrn_radiation_wavelength 0.71073
_diffrn_reflns_av_R_equivalents 0.0332
_diffrn_reflns_av_unetI/netI 0.0337
_diffrn_reflns_limit_h_max 10
_diffrn_reflns_limit_h_min -10
_diffrn_reflns_limit_k_max 21
_diffrn_reflns_limit_k_min -21
_diffrn_reflns_limit_l_max 13
_diffrn_reflns_limit_l_min -13
_diffrn_reflns_number 25362
_diffrn_reflns_theta_full 28.00
_diffrn_reflns_theta_max 28.00
_diffrn_reflns_theta_min 2.52
_diffrn_source 'IMuS microsource'
_diffrn_standards_number 0
_exptl_absorpt_coefficient_mu 0.440
_exptl_absorpt_correction_T_max 1.0000
_exptl_absorpt_correction_T_min 0.9667
_exptl_absorpt_correction_type multi-scan
_exptl_absorpt_process_details
;
SADABS-2014/4 (Bruker,2014/4) was used for absorption correction.
wR2(int) was 0.0739 before and 0.0388 after correction.
The Ratio of minimum to maximum transmission is 0.9667.
The \l/2 correction factor is Not present.
;
_exptl_crystal_colour 'clear dark red'
_exptl_crystal_colour_lustre clear
_exptl_crystal_colour_modifier dark
_exptl_crystal_colour_primary red
_exptl_crystal_density_diffrn 1.367
_exptl_crystal_density_method 'not measured'
_exptl_crystal_description prism
_exptl_crystal_F_000 559
_exptl_crystal_size_max 0.2
_exptl_crystal_size_mid 0.14
_exptl_crystal_size_min 0.12
_refine_diff_density_max 1.286
_refine_diff_density_min -0.268
_refine_diff_density_rms 0.073
_refine_ls_abs_structure_details 'Flack H D (1983), Acta Cryst. A39, 876-881'
_refine_ls_abs_structure_Flack 0.21(6)
_refine_ls_extinction_method none
_refine_ls_goodness_of_fit_ref 1.035
_refine_ls_hydrogen_treatment mixed
_refine_ls_matrix_type full
_refine_ls_number_parameters 341
_refine_ls_number_reflns 6398
_refine_ls_number_restraints 15
_refine_ls_restrained_S_all 1.036
_refine_ls_R_factor_all 0.0486
_refine_ls_R_factor_gt 0.0416
_refine_ls_shift/su_max 0.001
_refine_ls_shift/su_mean 0.000
_refine_ls_structure_factor_coef Fsqd
_refine_ls_weighting_details 'calc w=1/[\s^2^(Fo^2^)+(0.0650P)^2^+0.8700P] where P=(Fo^2^+2Fc^2^)/3'
_refine_ls_weighting_scheme calc
_refine_ls_wR_factor_gt 0.1105
_refine_ls_wR_factor_ref 0.1145
_reflns_number_gt 5801
_reflns_number_total 6398
_reflns_threshold_expression >2sigma(I)
_cod_data_source_file nn6b00786_si_002.cif
_cod_data_source_block 3_15srv170
_cod_depositor_comments
;
The following automatic conversions were performed:

data item '_diffrn_radiation_probe' value 'X-ray' was changed to
'x-ray' in accordance with the
/home/saulius/struct/COD-crude-data/automatic-downloads/DataCite-retrospective/ACS/depositions/lib/dictionaries/cif_core.dic
dictionary named 'cif_core.dic' version 2.4.2 last updated on
2011-04-26.

Automatic conversion script
Id: cif_fix_values 6909 2019-04-08 15:41:33Z antanas 
;
_cod_database_code 4516817
_computing.bruker_data_scaling 'SADABS V2012/1 (Bruker AXS Inc.)'

_olex2_refinement_description
;
1. Fixed Uiso
 At 1.2 times of:
  All C(H) groups
 At 1.5 times of:
  All H(H,H,H) groups, All C(H,H,H) groups, All O(H) groups, All O(H,H,H,H)
  groups
2. Restrained distances
 H3WA-O3W = O3W-H3WB
 0.9 with sigma of 0.02
 H1WA-O1W = O1W-H1WB
 0.9 with sigma of 0.02
 H2WB-O2W = O2W-H2WA
 0.9 with sigma of 0.02
 H4WB-O4W = O4W-H4WA
 0.9 with sigma of 0.02
 H1WA-H1WB
 1.465 with sigma of 0.04
 H3WA-H3WB
 1.465 with sigma of 0.04
 H2WB-H2WA
 1.465 with sigma of 0.04
 H4WB-H4WA
 1.465 with sigma of 0.04
 O1S-C1S \\sim O2S-C2S
 with sigma of 0.005
3. Others
 Fixed Sof: H1S(0.5) H1SA(0.5) H1SB(0.5) H1SC(0.5) O2S(0.25) H2S(0.25)
 C2S(0.25) H2SA(0.25) H2SB(0.25) H2SC(0.25)
4.a Riding coordinates:
 C2S(H2SA,H2SB,H2SC)
4.b Aromatic/amide H refined with riding coordinates:
 C2(H2), C3(H3), C5(H5), C6(H6), C8(H8), C9(H9), C11(H11), C12(H12), C13(H13),
 C14(H14), C16(H16), C17(H17), C19(H19), C20(H20), C22(H22), C23(H23)
4.c Idealised Me refined as rotating group:
 C7(H7A,H7B,H7C), C24(H24A,H24B,H24C), C1S(H1SA,H1SB,H1SC)
4.d Idealised tetrahedral OH refined as rotating group:
 O1S(H1S), O2S(H2S)
;

loop_
_space_group_symop_id
_space_group_symop_operation_xyz
1 'x, y, z'
2 'x, -y, z'

loop_
_atom_site_label
_atom_site_type_symbol
_atom_site_fract_x
_atom_site_fract_y
_atom_site_fract_z
_atom_site_U_iso_or_equiv
_atom_site_adp_type
_atom_site_occupancy
_atom_site_calc_flag
_atom_site_disorder_assembly
_atom_site_disorder_group
_atom_site_site_symmetry_order
_atom_site_refinement_flags_posn
_atom_site_refinement_flags_adp
_atom_site_refinement_flags_occupancy
Cl1 Cl 0.64270(16) 1.0000 0.38420(11) 0.0317(3) Uani 1 d . . 2 S T P
Cl2 Cl 0.65292(14) 1.0000 0.87454(12) 0.0332(3) Uani 1 d . . 2 S T P
Cl3 Cl 0.14052(14) 0.5000 0.60957(10) 0.0287(2) Uani 1 d . . 2 S T P
Cl4 Cl 0.1814(2) 0.5000 1.07300(11) 0.0401(3) Uani 1 d . . 2 S T P
S1 S 0.79466(8) 0.71747(5) -0.13822(6) 0.01996(15) Uani 1 d . . 1 . . .
S2 S -0.04638(9) 0.78033(4) 1.57918(6) 0.02031(16) Uani 1 d . . 1 . . .
N1 N 0.5392(3) 0.73002(14) 0.4062(2) 0.0137(4) Uani 1 d . . 1 . . .
N2 N 0.2358(3) 0.76285(14) 1.0425(2) 0.0126(4) Uani 1 d . . 1 . . .
C1 C 0.6003(3) 0.72498(17) 0.2750(3) 0.0141(5) Uani 1 d . . 1 . . .
C2 C 0.6824(3) 0.79336(17) 0.2201(3) 0.0169(5) Uani 1 d . . 1 . . .
H2 H 0.6981 0.8426 0.2689 0.020 Uiso 1 calc . . 1 R . .
C3 C 0.7400(3) 0.78829(17) 0.0944(3) 0.0180(5) Uani 1 d . . 1 . . .
H3 H 0.7954 0.8345 0.0564 0.022 Uiso 1 calc . . 1 R . .
C4 C 0.7180(4) 0.71548(18) 0.0215(3) 0.0160(5) Uani 1 d . . 1 . . .
C5 C 0.6345(3) 0.64865(17) 0.0775(3) 0.0177(5) Uani 1 d . . 1 . . .
H5 H 0.6178 0.5995 0.0287 0.021 Uiso 1 calc . . 1 R . .
C6 C 0.5754(3) 0.65315(17) 0.2038(3) 0.0167(5) Uani 1 d . . 1 . . .
H6 H 0.5183 0.6073 0.2415 0.020 Uiso 1 calc . . 1 R . .
C7 C 0.8152(4) 0.6098(2) -0.1785(3) 0.0246(6) Uani 1 d . . 1 . . .
H7A H 0.8674 0.6043 -0.2643 0.037 Uiso 1 calc . . 1 GR . .
H7B H 0.7011 0.5840 -0.1797 0.037 Uiso 1 calc . . 1 GR . .
H7C H 0.8883 0.5824 -0.1134 0.037 Uiso 1 calc . . 1 GR . .
C8 C 0.4826(3) 0.80300(16) 0.4532(3) 0.0158(5) Uani 1 d . . 1 . . .
H8 H 0.4834 0.8503 0.3987 0.019 Uiso 1 calc . . 1 R . .
C9 C 0.4243(3) 0.81010(16) 0.5775(3) 0.0157(5) Uani 1 d . . 1 . . .
H9 H 0.3886 0.8623 0.6094 0.019 Uiso 1 calc . . 1 R . .
C10 C 0.4175(3) 0.74121(18) 0.6569(3) 0.0141(5) Uani 1 d . . 1 . . .
C11 C 0.4728(3) 0.66559(16) 0.6062(2) 0.0158(5) Uani 1 d . . 1 . . .
H11 H 0.4662 0.6169 0.6574 0.019 Uiso 1 calc . . 1 R . .
C12 C 0.5362(3) 0.66189(16) 0.4830(2) 0.0163(5) Uani 1 d . . 1 . . .
H12 H 0.5786 0.6110 0.4507 0.020 Uiso 1 calc . . 1 R . .
C13 C 0.3339(4) 0.82347(16) 0.9913(3) 0.0165(5) Uani 1 d . . 1 . . .
H13 H 0.3632 0.8704 1.0422 0.020 Uiso 1 calc . . 1 R . .
C14 C 0.3910(4) 0.81743(16) 0.8663(2) 0.0174(5) Uani 1 d . . 1 . . .
H14 H 0.4571 0.8610 0.8305 0.021 Uiso 1 calc . . 1 R . .
C15 C 0.3532(3) 0.74826(17) 0.7915(3) 0.0143(5) Uani 1 d . . 1 . . .
C16 C 0.2535(3) 0.68608(16) 0.8461(3) 0.0154(5) Uani 1 d . . 1 . . .
H16 H 0.2260 0.6379 0.7976 0.018 Uiso 1 calc . . 1 R . .
C17 C 0.1950(3) 0.69525(16) 0.9712(3) 0.0143(5) Uani 1 d . . 1 . . .
H17 H 0.1250 0.6534 1.0079 0.017 Uiso 1 calc . . 1 R . .
C18 C 0.1729(3) 0.76998(17) 1.1750(3) 0.0149(5) Uani 1 d . . 1 . . .
C19 C 0.1302(3) 0.84714(17) 1.2234(3) 0.0168(5) Uani 1 d . . 1 . . .
H19 H 0.1451 0.8953 1.1721 0.020 Uiso 1 calc . . 1 R . .
C20 C 0.0648(4) 0.85281(17) 1.3489(3) 0.0174(5) Uani 1 d . . 1 . . .
H20 H 0.0355 0.9052 1.3838 0.021 Uiso 1 calc . . 1 R . .
C21 C 0.0423(3) 0.78158(17) 1.4232(3) 0.0154(6) Uani 1 d . . 1 . . .
C22 C 0.0900(4) 0.70468(17) 1.3730(3) 0.0170(5) Uani 1 d . . 1 . . .
H22 H 0.0782 0.6564 1.4247 0.020 Uiso 1 calc . . 1 R . .
C23 C 0.1544(3) 0.69854(17) 1.2486(3) 0.0162(5) Uani 1 d . . 1 . . .
H23 H 0.1855 0.6463 1.2140 0.019 Uiso 1 calc . . 1 R . .
C24 C -0.0731(4) 0.88774(19) 1.6175(3) 0.0277(7) Uani 1 d . . 1 . . .
H24A H -0.1504 0.9134 1.5533 0.042 Uiso 1 calc . . 1 GR . .
H24B H 0.0391 0.9154 1.6157 0.042 Uiso 1 calc . . 1 GR . .
H24C H -0.1225 0.8931 1.7042 0.042 Uiso 1 calc . . 1 GR . .
O1S O 0.7899(5) 0.5000 0.4528(4) 0.0433(9) Uani 1 d . . 2 DS T P
H1S H 0.7895 0.4516 0.4821 0.065 Uiso 0.50 calc . . 1 GR . .
C1S C 0.8578(6) 0.5000 0.3290(5) 0.0357(11) Uani 1 d . . 2 DS T P
H1SA H 0.8914 0.4437 0.3054 0.054 Uiso 0.50 calc A -1 1 GR . .
H1SB H 0.9590 0.5361 0.3270 0.054 Uiso 0.50 calc A -1 1 GR . .
H1SC H 0.7710 0.5203 0.2670 0.054 Uiso 0.50 calc A -1 1 GR . .
O1W O 0.3594(4) 0.5000 0.3509(3) 0.0269(7) Uani 1 d . . 2 DS T P
H1WA H 0.277(4) 0.5000 0.410(3) 0.024(12) Uiso 1 d . . 2 DS T P
H3WA H 0.371(6) 0.5000 0.905(3) 0.036 Uiso 1 d . . 2 DRS T P
H4WA H 0.480(5) 1.0000 0.690(3) 0.036 Uiso 1 d . . 2 DRS T P
H4WB H 0.454(6) 1.0000 0.554(3) 0.036 Uiso 1 d . . 2 DRS T P
O2S O 0.1137(7) 1.0000 0.9024(6) 0.0252(12) Uiso 0.50 d . . 2 DS T P
H2S H 0.1044 0.9546 0.8636 0.038 Uiso 0.25 calc . . 1 GR . .
C2S C 0.0100(13) 1.0000 1.0089(9) 0.044(3) Uiso 0.50 d . . 2 DS T P
H2SA H 0.0757 0.9795 1.0840 0.066 Uiso 0.25 d B -1 1 R . .
H2SB H -0.0897 0.9642 0.9932 0.066 Uiso 0.25 d B -1 1 R . .
H2SC H -0.0295 1.0564 1.0262 0.066 Uiso 0.25 d B -1 1 R . .
O2W O 0.4314(4) 1.0000 1.1264(3) 0.0280(7) Uani 1 d . . 2 DS T P
O3W O 0.4257(4) 0.5000 0.8288(4) 0.0318(8) Uani 1 d . . 2 DS T P
O4W O 0.3981(6) 1.0000 0.6314(4) 0.0464(10) Uani 1 d . . 2 DS T P
H1WB H 0.321(7) 0.5000 0.269(2) 0.070 Uiso 1 d . . 2 DRS T P
H2WA H 0.522(6) 1.0000 1.071(5) 0.070 Uiso 1 d . . 2 DRS T P
H2WB H 0.504(7) 1.0000 1.199(4) 0.070 Uiso 1 d . . 2 DRS T P
H3WB H 0.341(6) 0.5000 0.770(4) 0.070 Uiso 1 d . . 2 DRS T P

loop_
_atom_site_aniso_label
_atom_site_aniso_U_11
_atom_site_aniso_U_22
_atom_site_aniso_U_33
_atom_site_aniso_U_23
_atom_site_aniso_U_13
_atom_site_aniso_U_12
Cl1 0.0520(7) 0.0194(5) 0.0233(5) 0.000 -0.0093(5) 0.000
Cl2 0.0311(5) 0.0287(5) 0.0401(7) 0.000 0.0121(5) 0.000
Cl3 0.0311(5) 0.0354(6) 0.0198(5) 0.000 0.0059(4) 0.000
Cl4 0.0886(10) 0.0144(5) 0.0173(5) 0.000 0.0056(5) 0.000
S1 0.0223(3) 0.0253(4) 0.0124(3) 0.0003(3) 0.0058(3) 0.0023(3)
S2 0.0268(3) 0.0220(3) 0.0123(3) -0.0013(3) 0.0076(3) 0.0004(3)
N1 0.0146(10) 0.0156(11) 0.0110(11) -0.0009(9) 0.0000(8) -0.0022(9)
N2 0.0161(10) 0.0138(10) 0.0081(10) -0.0001(8) 0.0027(8) 0.0017(9)
C1 0.0123(11) 0.0213(14) 0.0089(12) 0.0008(10) 0.0032(9) -0.0016(10)
C2 0.0187(13) 0.0151(12) 0.0170(13) -0.0010(10) 0.0004(10) -0.0036(10)
C3 0.0180(13) 0.0199(13) 0.0163(13) 0.0025(11) 0.0036(10) -0.0029(11)
C4 0.0155(12) 0.0226(14) 0.0099(12) 0.0006(10) 0.0011(10) 0.0028(10)
C5 0.0198(12) 0.0168(13) 0.0165(13) -0.0046(10) 0.0026(10) -0.0006(10)
C6 0.0185(12) 0.0161(12) 0.0155(13) 0.0007(10) 0.0037(10) -0.0004(10)
C7 0.0273(15) 0.0290(16) 0.0175(14) -0.0066(12) 0.0056(12) 0.0011(12)
C8 0.0178(12) 0.0154(12) 0.0142(12) 0.0034(10) 0.0021(10) -0.0007(10)
C9 0.0189(13) 0.0150(11) 0.0133(12) -0.0024(10) 0.0024(10) 0.0009(10)
C10 0.0138(11) 0.0194(13) 0.0091(12) -0.0009(10) 0.0020(9) -0.0013(10)
C11 0.0206(13) 0.0137(12) 0.0131(13) 0.0009(9) 0.0015(10) -0.0017(10)
C12 0.0218(13) 0.0151(12) 0.0120(12) 0.0016(9) -0.0004(10) -0.0016(10)
C13 0.0236(13) 0.0126(12) 0.0132(12) -0.0005(9) -0.0012(10) -0.0028(10)
C14 0.0253(14) 0.0160(12) 0.0111(12) 0.0012(10) 0.0030(10) -0.0049(11)
C15 0.0167(12) 0.0153(13) 0.0108(12) 0.0004(10) -0.0003(10) -0.0004(10)
C16 0.0203(13) 0.0114(11) 0.0144(12) -0.0016(10) 0.0009(10) 0.0002(10)
C17 0.0181(12) 0.0113(11) 0.0136(12) 0.0011(9) 0.0007(10) -0.0026(9)
C18 0.0190(13) 0.0155(12) 0.0101(12) -0.0010(10) 0.0006(10) -0.0002(10)
C19 0.0218(13) 0.0141(12) 0.0144(13) 0.0017(10) 0.0020(10) 0.0006(10)
C20 0.0217(13) 0.0164(12) 0.0141(13) -0.0030(10) 0.0022(10) -0.0001(11)
C21 0.0181(13) 0.0189(14) 0.0092(12) -0.0022(10) 0.0029(10) 0.0009(10)
C22 0.0228(13) 0.0164(13) 0.0117(12) 0.0024(10) 0.0004(10) 0.0016(10)
C23 0.0204(12) 0.0148(12) 0.0134(13) -0.0017(10) 0.0026(10) 0.0036(10)
C24 0.0388(18) 0.0238(15) 0.0208(15) -0.0085(12) 0.0063(13) 0.0047(14)
O1S 0.0296(18) 0.049(2) 0.051(2) 0.000 0.0064(16) 0.000
C1S 0.031(2) 0.025(2) 0.051(3) 0.000 -0.005(2) 0.000
O1W 0.0277(15) 0.0283(17) 0.0249(16) 0.000 0.0067(13) 0.000
O2W 0.0298(16) 0.0319(17) 0.0224(16) 0.000 0.0000(13) 0.000
O3W 0.0261(16) 0.0263(17) 0.043(2) 0.000 0.0010(14) 0.000
O4W 0.077(3) 0.0217(17) 0.040(2) 0.000 0.002(2) 0.000

loop_
_atom_type_symbol
_atom_type_description
_atom_type_scat_dispersion_real
_atom_type_scat_dispersion_imag
_atom_type_scat_source
C C 0.0033 0.0016 'International Tables Vol C Tables 4.2.6.8 and 6.1.1.4'
H H 0.0000 0.0000 'International Tables Vol C Tables 4.2.6.8 and 6.1.1.4'
Cl Cl 0.1484 0.1585 'International Tables Vol C Tables 4.2.6.8 and 6.1.1.4'
N N 0.0061 0.0033 'International Tables Vol C Tables 4.2.6.8 and 6.1.1.4'
O O 0.0106 0.0060 'International Tables Vol C Tables 4.2.6.8 and 6.1.1.4'
S S 0.1246 0.1234 'International Tables Vol C Tables 4.2.6.8 and 6.1.1.4'

loop_
_geom_angle_atom_site_label_1
_geom_angle_atom_site_label_2
_geom_angle_atom_site_label_3
_geom_angle
C4 S1 C7 103.28(14)
C21 S2 C24 103.71(14)
C8 N1 C1 119.8(2)
C8 N1 C12 119.6(2)
C12 N1 C1 120.6(2)
C13 N2 C17 120.3(2)
C13 N2 C18 120.2(2)
C17 N2 C18 119.5(2)
C2 C1 N1 119.4(2)
C6 C1 N1 119.9(2)
C6 C1 C2 120.8(3)
C1 C2 H2 120.4
C3 C2 C1 119.1(3)
C3 C2 H2 120.4
C2 C3 H3 119.6
C2 C3 C4 120.8(3)
C4 C3 H3 119.6
C3 C4 S1 116.3(2)
C5 C4 S1 124.5(2)
C5 C4 C3 119.1(3)
C4 C5 H5 119.7
C6 C5 C4 120.6(3)
C6 C5 H5 119.7
C1 C6 H6 120.2
C5 C6 C1 119.6(3)
C5 C6 H6 120.2
S1 C7 H7A 109.5
S1 C7 H7B 109.5
S1 C7 H7C 109.5
H7A C7 H7B 109.5
H7A C7 H7C 109.5
H7B C7 H7C 109.5
N1 C8 H8 119.3
N1 C8 C9 121.4(2)
C9 C8 H8 119.3
C8 C9 H9 120.0
C8 C9 C10 120.0(2)
C10 C9 H9 120.0
C9 C10 C11 118.1(2)
C9 C10 C15 120.4(2)
C11 C10 C15 121.6(2)
C10 C11 H11 120.0
C12 C11 C10 119.9(2)
C12 C11 H11 120.0
N1 C12 C11 120.9(2)
N1 C12 H12 119.5
C11 C12 H12 119.5
N2 C13 H13 119.9
N2 C13 C14 120.3(2)
C14 C13 H13 119.9
C13 C14 H14 119.7
C13 C14 C15 120.7(2)
C15 C14 H14 119.7
C14 C15 C10 120.6(2)
C14 C15 C16 118.3(2)
C16 C15 C10 121.1(2)
C15 C16 H16 120.3
C17 C16 C15 119.3(2)
C17 C16 H16 120.3
N2 C17 C16 121.1(2)
N2 C17 H17 119.4
C16 C17 H17 119.4
C19 C18 N2 119.4(2)
C19 C18 C23 121.8(3)
C23 C18 N2 118.8(2)
C18 C19 H19 120.6
C18 C19 C20 118.9(2)
C20 C19 H19 120.6
C19 C20 H20 120.0
C21 C20 C19 120.1(2)
C21 C20 H20 120.0
C20 C21 S2 124.3(2)
C20 C21 C22 119.8(3)
C22 C21 S2 115.8(2)
C21 C22 H22 119.8
C23 C22 C21 120.4(2)
C23 C22 H22 119.8
C18 C23 H23 120.5
C22 C23 C18 119.0(2)
C22 C23 H23 120.5
S2 C24 H24A 109.5
S2 C24 H24B 109.5
S2 C24 H24C 109.5
H24A C24 H24B 109.5
H24A C24 H24C 109.5
H24B C24 H24C 109.5
C1S O1S H1S 109.5
O1S C1S H1SA 109.5
O1S C1S H1SB 109.5
O1S C1S H1SC 109.5
H1WA O1W H1WB 114(4)
C2S O2S H2S 109.5
O2S C2S H2SA 109.0
O2S C2S H2SB 109.8
O2S C2S H2SC 109.5
H2SA C2S H2SB 109.5
H2SA C2S H2SC 109.5
H2SB C2S H2SC 109.5
H2WA O2W H2WB 92(3)
H3WA O3W H3WB 105(4)
H4WA O4W H4WB 105(4)

loop_
_geom_bond_atom_site_label_1
_geom_bond_atom_site_label_2
_geom_bond_distance
S1 C4 1.756(3)
S1 C7 1.801(3)
S2 C21 1.755(3)
S2 C24 1.796(3)
N1 C1 1.440(4)
N1 C8 1.352(3)
N1 C12 1.358(3)
N2 C13 1.354(3)
N2 C17 1.354(3)
N2 C18 1.459(4)
C1 C2 1.400(4)
C1 C6 1.387(4)
C2 H2 0.9500
C2 C3 1.376(4)
C3 H3 0.9500
C3 C4 1.407(4)
C4 C5 1.390(4)
C5 H5 0.9500
C5 C6 1.386(4)
C6 H6 0.9500
C7 H7A 0.9800
C7 H7B 0.9800
C7 H7C 0.9800
C8 H8 0.9500
C8 C9 1.367(4)
C9 H9 0.9500
C9 C10 1.385(4)
C10 C11 1.400(4)
C10 C15 1.482(3)
C11 H11 0.9500
C11 C12 1.367(3)
C12 H12 0.9500
C13 H13 0.9500
C13 C14 1.369(4)
C14 H14 0.9500
C14 C15 1.389(4)
C15 C16 1.393(4)
C16 H16 0.9500
C16 C17 1.378(4)
C17 H17 0.9500
C18 C19 1.387(4)
C18 C23 1.392(4)
C19 H19 0.9500
C19 C20 1.397(4)
C20 H20 0.9500
C20 C21 1.396(4)
C21 C22 1.400(4)
C22 H22 0.9500
C22 C23 1.384(4)
C23 H23 0.9500
C24 H24A 0.9800
C24 H24B 0.9800
C24 H24C 0.9800
O1S H1S 0.8400
O1S C1S 1.385(6)
C1S H1SA 0.9800
C1S H1SB 0.9800
C1S H1SC 0.9800
O1W H1WA 0.888(19)
O1W H1WB 0.892(19)
O2S H2S 0.8400
O2S C2S 1.368(7)
C2S H2SA 0.9801
C2S H2SB 0.9800
C2S H2SC 0.9800
O2W H2WA 0.91(2)
O2W H2WB 0.93(2)
O3W H3WA 0.899(19)
O3W H3WB 0.89(2)
O4W H4WA 0.878(19)
O4W H4WB 0.910(19)

loop_
_geom_hbond_atom_site_label_D
_geom_hbond_atom_site_label_H
_geom_hbond_atom_site_label_A
_geom_hbond_distance_DH
_geom_hbond_distance_HA
_geom_hbond_distance_DA
_geom_hbond_angle_DHA
_geom_hbond_site_symmetry_A
O1W H1WA Cl3 0.888(19) 2.32(2) 3.175(3) 161(4) .
O3W H3WA Cl4 0.899(19) 2.28(2) 3.167(4) 168(4) .
O4W H4WA Cl2 0.878(19) 2.31(2) 3.175(5) 169(4) .
O4W H4WB Cl1 0.910(19) 2.30(2) 3.193(5) 169(4) .
O1W H1WB Cl4 0.892(19) 2.28(2) 3.165(4) 171(5) 1_554
O2W H2WA Cl2 0.91(2) 2.28(3) 3.129(4) 156(6) .
O2W H2WB Cl1 0.93(2) 2.18(2) 3.106(3) 172(6) 1_556
O3W H3WB Cl3 0.89(2) 2.26(2) 3.147(4) 176(5) .

loop_
_geom_torsion_atom_site_label_1
_geom_torsion_atom_site_label_2
_geom_torsion_atom_site_label_3
_geom_torsion_atom_site_label_4
_geom_torsion
C2 C1 N1 C8 32.3(3)
C2 C1 N1 C12 -148.4(3)
C3 C4 S1 C7 160.5(2)
C5 C4 S1 C7 -21.4(3)
C6 C1 N1 C8 -146.9(3)
C6 C1 N1 C12 32.4(3)
C9 C10 C15 C14 -37.5(3)
C9 C10 C15 C16 142.4(3)
C11 C10 C15 C14 142.4(3)
C11 C10 C15 C16 -37.7(4)
C19 C18 N2 C13 34.2(4)
C19 C18 N2 C17 -145.7(3)
C20 C21 S2 C24 -5.9(3)
C22 C21 S2 C24 174.9(2)
C23 C18 N2 C13 -147.0(3)
C23 C18 N2 C17 33.2(4)
